data_7124937
loop_
_publ_author_name
'Hua, Hui-Liang'
'Zhang, Bo-Sheng'
'He, Yu-Tao'
'Qiu, Yi-Feng'
'Hu, Jing-Yuan'
'Yang, Yu-Chen'
'Liang, Yong-Min'

_publ_section_title
;
 Copper-catalyzed difluoromethylation of propargylamide-substituted
 indoles: synthesis of mono- and bis-difluoromethylated indoloazepinone
 derivatives.
;
_journal_issue 68
_journal_name_full 'Chemical communications (Cambridge, England)'
_journal_page_first 10396
_journal_page_last 10399
_journal_paper_doi 10.1039/c6cc05745d
_journal_volume 52
_journal_year 2016
_chemical_formula_moiety 'C29 H28 F4 N2 O5'
_chemical_formula_sum 'C29 H28 F4 N2 O5'
_chemical_formula_weight 560.53
_space_group_crystal_system monoclinic
_space_group_IT_number 14
_space_group_name_Hall '-P 2ybc'
_space_group_name_H-M_alt 'P 1 21/c 1'
_atom_sites_solution_hydrogens geom
_atom_sites_solution_primary direct
_atom_sites_solution_secondary difmap
_audit_creation_date 2016-03-30
_audit_creation_method
;
Olex2 1.2
(compiled 2016.02.19 svn.r3266 for OlexSys, GUI svn.r5155)
;
_audit_update_record
;
2016-06-14 deposited with the CCDC.
2016-07-27 downloaded from the CCDC.
;
_cell_angle_alpha 90.00
_cell_angle_beta 100.263(4)
_cell_angle_gamma 90.00
_cell_formula_units_Z 4
_cell_length_a 12.4966(6)
_cell_length_b 9.7777(4)
_cell_length_c 22.6334(12)
_cell_measurement_reflns_used 1938
_cell_measurement_temperature 290.83(10)
_cell_measurement_theta_max 22.7930
_cell_measurement_theta_min 3.7370
_cell_volume 2721.3(2)
_computing_cell_refinement
;
CrysAlisPro, Agilent Technologies,
Version 1.171.37.35 (release 13-08-2014 CrysAlis171 .NET)
(compiled Aug 13 2014,18:06:01)
;
_computing_data_collection
;
CrysAlisPro, Agilent Technologies,
Version 1.171.37.35 (release 13-08-2014 CrysAlis171 .NET)
(compiled Aug 13 2014,18:06:01)
;
_computing_data_reduction
;
CrysAlisPro, Agilent Technologies,
Version 1.171.37.35 (release 13-08-2014 CrysAlis171 .NET)
(compiled Aug 13 2014,18:06:01)
;
_computing_molecular_graphics 'Olex2 (Dolomanov et al., 2009)'
_computing_publication_material 'Olex2 (Dolomanov et al., 2009)'
_computing_structure_refinement 'ShelXL (Sheldrick, 2015)'
_computing_structure_solution 'ShelXS (Sheldrick, 2008)'
_diffrn_ambient_environment air
_diffrn_ambient_temperature 290.83(10)
_diffrn_detector 'CCD plate'
_diffrn_detector_area_resol_mean 16.0733
_diffrn_detector_type Eos
_diffrn_measured_fraction_theta_full 0.998
_diffrn_measured_fraction_theta_max 0.998
_diffrn_measurement_details
;
#__ type_ start__ end____ width___ exp.time_
  1 omega  -34.00   31.00   1.0000    3.0000
omega____ theta____ kappa____ phi______ frames
    -       20.5854  -38.0000   30.0000 65

#__ type_ start__ end____ width___ exp.time_
  2 omega  -41.00   65.00   1.0000    3.0000
omega____ theta____ kappa____ phi______ frames
    -       20.5854  -19.0000 -120.0000 106

#__ type_ start__ end____ width___ exp.time_
  3 omega   37.00   63.00   1.0000    3.0000
omega____ theta____ kappa____ phi______ frames
    -       20.5854 -178.0000   90.0000 26

#__ type_ start__ end____ width___ exp.time_
  4 omega   50.00   81.00   1.0000    3.0000
omega____ theta____ kappa____ phi______ frames
    -       20.5854 -178.0000 -150.0000 31
;
_diffrn_measurement_device 'four-circle diffractometer'
_diffrn_measurement_device_type 'SuperNova, Dual, Cu at zero, Eos'
_diffrn_measurement_method '\w scans'
_diffrn_orient_matrix_UB_11 0.0075893000
_diffrn_orient_matrix_UB_12 0.0130062000
_diffrn_orient_matrix_UB_13 0.0313091000
_diffrn_orient_matrix_UB_21 -0.0364329000
_diffrn_orient_matrix_UB_22 0.0560917000
_diffrn_orient_matrix_UB_23 -0.0053835000
_diffrn_orient_matrix_UB_31 -0.0440698000
_diffrn_orient_matrix_UB_32 -0.0440969000
_diffrn_orient_matrix_UB_33 0.0023952000
_diffrn_radiation_monochromator mirror
_diffrn_radiation_probe x-ray
_diffrn_radiation_type MoK\a
_diffrn_radiation_wavelength 0.71073
_diffrn_reflns_av_R_equivalents 0.0328
_diffrn_reflns_av_unetI/netI 0.0558
_diffrn_reflns_limit_h_max 14
_diffrn_reflns_limit_h_min -15
_diffrn_reflns_limit_k_max 11
_diffrn_reflns_limit_k_min -12
_diffrn_reflns_limit_l_max 27
_diffrn_reflns_limit_l_min -21
_diffrn_reflns_number 10898
_diffrn_reflns_theta_full 26.02
_diffrn_reflns_theta_max 26.02
_diffrn_reflns_theta_min 3.31
_diffrn_source 'SuperNova (Mo) X-ray Source'
_exptl_absorpt_coefficient_mu 0.112
_exptl_absorpt_correction_T_max 1.00000
_exptl_absorpt_correction_T_min 0.80986
_exptl_absorpt_correction_type multi-scan
_exptl_absorpt_process_details
;
CrysAlisPro, Agilent Technologies,
Version 1.171.37.35 (release 13-08-2014 CrysAlis171 .NET)
(compiled Aug 13 2014,18:06:01)
Empirical absorption correction using spherical harmonics,
 implemented in SCALE3 ABSPACK scaling algorithm.
;
_exptl_crystal_colour 'clear light colourless'
_exptl_crystal_colour_lustre clear
_exptl_crystal_colour_modifier light
_exptl_crystal_colour_primary colourless
_exptl_crystal_density_diffrn 1.368
_exptl_crystal_density_method 'not measured'
_exptl_crystal_description block
_exptl_crystal_F_000 1168
_exptl_crystal_size_max 0.17
_exptl_crystal_size_mid 0.14
_exptl_crystal_size_min 0.14
_refine_diff_density_max 0.241
_refine_diff_density_min -0.180
_refine_diff_density_rms 0.043
_refine_ls_extinction_method none
_refine_ls_goodness_of_fit_ref 1.027
_refine_ls_hydrogen_treatment constr
_refine_ls_matrix_type full
_refine_ls_number_parameters 366
_refine_ls_number_reflns 5349
_refine_ls_number_restraints 0
_refine_ls_restrained_S_all 1.027
_refine_ls_R_factor_all 0.1050
_refine_ls_R_factor_gt 0.0573
_refine_ls_shift/su_max 0.001
_refine_ls_shift/su_mean 0.000
_refine_ls_structure_factor_coef Fsqd
_refine_ls_weighting_details 'calc w=1/[\s^2^(Fo^2^)+(0.0534P)^2^+1.0598P] where P=(Fo^2^+2Fc^2^)/3'
_refine_ls_weighting_scheme calc
_refine_ls_wR_factor_gt 0.1308
_refine_ls_wR_factor_ref 0.1605
_reflns_number_gt 3083
_reflns_number_total 5349
_reflns_threshold_expression >2sigma(I)
_cod_data_source_file c6cc05745d2.cif
_cod_data_source_block huahl_0328_1
_cod_database_code 7124937
_reflns_odcompleteness_completeness 99.71
_reflns_odcompleteness_iscentric 1
_reflns_odcompleteness_theta 26.32
_olex2_refinement_description
;
1. Fixed Uiso
 At 1.2 times of:
  All C(H) groups, All C(H,H) groups
 At 1.5 times of:
  All C(H,H,H) groups
2.a Secondary CH2 refined with riding coordinates:
 C11(H11A,H11B), C16(H16A,H16B), C28(H28A,H28B)
2.b Aromatic/amide H refined with riding coordinates:
 C2(H2), C3(H3), C4(H4), C19(H19), C20(H20), C22(H22), C23(H23)
2.c Idealised Me refined as rotating group:
 C13(H13A,H13B,H13C), C17(H17A,H17B,H17C), C24(H24A,H24B,H24C), C25(H25A,H25B,
 H25C), C29(H29A,H29B,H29C)
;
_olex2_date_sample_data_collection 2016-03-28
_olex2_submission_special_instructions 'No special instructions were received'

loop_
_space_group_symop_id
_space_group_symop_operation_xyz
1 'x, y, z'
2 '-x, y+1/2, -z+1/2'
3 '-x, -y, -z'
4 'x, -y-1/2, z-1/2'

loop_
_atom_site_label
_atom_site_type_symbol
_atom_site_fract_x
_atom_site_fract_y
_atom_site_fract_z
_atom_site_U_iso_or_equiv
_atom_site_adp_type
_atom_site_occupancy
_atom_site_calc_flag
_atom_site_refinement_flags_posn
F1 F 0.48026(14) 0.56692(19) 0.17009(8) 0.0672(5) Uani 1 d .
F2 F 0.43014(13) 0.5537(2) 0.07319(8) 0.0717(6) Uani 1 d .
F3 F 0.74710(16) 0.4724(2) 0.45594(8) 0.0799(6) Uani 1 d .
F4 F 0.76160(17) 0.2537(2) 0.46661(8) 0.0852(6) Uani 1 d .
O1 O 0.5791(2) 0.7755(2) 0.12339(12) 0.0808(8) Uani 1 d .
O2 O 0.66010(16) 0.6219(2) 0.07260(9) 0.0546(5) Uani 1 d .
O3 O 0.70483(17) 0.6044(2) 0.22054(10) 0.0601(6) Uani 1 d .
O4 O 0.92460(18) 0.4645(3) 0.39707(11) 0.0758(7) Uani 1 d .
O5 O 0.9696(2) 0.3204(3) 0.47442(12) 0.0943(9) Uani 1 d .
N1 N 0.68583(18) 0.1473(2) 0.22603(10) 0.0444(6) Uani 1 d .
N2 N 0.65594(19) 0.5443(2) 0.30914(11) 0.0499(6) Uani 1 d .
C1 C 0.6382(2) 0.1906(3) 0.16938(13) 0.0442(7) Uani 1 d .
C2 C 0.6140(2) 0.1151(3) 0.11634(14) 0.0540(8) Uani 1 d .
H2 H 0.6288 0.0220 0.1157 0.065 Uiso 1 calc R
C3 C 0.5672(3) 0.1837(4) 0.06495(14) 0.0617(9) Uani 1 d .
H3 H 0.5533 0.1371 0.0286 0.074 Uiso 1 calc R
C4 C 0.5406(2) 0.3216(3) 0.06666(14) 0.0560(8) Uani 1 d .
H4 H 0.5071 0.3643 0.0315 0.067 Uiso 1 calc R
C5 C 0.5622(2) 0.3971(3) 0.11897(12) 0.0443(7) Uani 1 d .
C6 C 0.6169(2) 0.3322(3) 0.17146(12) 0.0403(6) Uani 1 d .
C7 C 0.6562(2) 0.3736(3) 0.23255(12) 0.0402(6) Uani 1 d .
C8 C 0.6960(2) 0.2584(3) 0.26411(12) 0.0431(7) Uani 1 d .
C9 C 0.7518(2) 0.2531(3) 0.32742(12) 0.0426(7) Uani 1 d .
C10 C 0.7189(2) 0.3395(3) 0.36694(13) 0.0470(7) Uani 1 d .
C11 C 0.6244(2) 0.4343(3) 0.34623(13) 0.0498(7) Uani 1 d .
H11A H 0.5646 0.3830 0.3233 0.060 Uiso 1 calc R
H11B H 0.5997 0.4732 0.3809 0.060 Uiso 1 calc R
C12 C 0.6740(2) 0.5166(3) 0.25283(13) 0.0452(7) Uani 1 d .
C13 C 0.6804(3) 0.6805(3) 0.33447(15) 0.0716(10) Uani 1 d .
H13A H 0.6359 0.6984 0.3641 0.107 Uiso 1 calc GR
H13B H 0.6656 0.7476 0.3031 0.107 Uiso 1 calc GR
H13C H 0.7557 0.6851 0.3529 0.107 Uiso 1 calc GR
C14 C 0.5198(2) 0.5404(3) 0.11887(13) 0.0518(8) Uani 1 d .
C15 C 0.5916(2) 0.6610(3) 0.10747(13) 0.0517(7) Uani 1 d .
C16 C 0.7275(3) 0.7292(4) 0.05342(17) 0.0752(10) Uani 1 d .
H16A H 0.7836 0.7564 0.0867 0.090 Uiso 1 calc R
H16B H 0.6834 0.8086 0.0400 0.090 Uiso 1 calc R
C17 C 0.7772(3) 0.6751(4) 0.00407(16) 0.0825(11) Uani 1 d .
H17A H 0.7211 0.6485 -0.0286 0.124 Uiso 1 calc GR
H17B H 0.8212 0.5970 0.0179 0.124 Uiso 1 calc GR
H17C H 0.8218 0.7444 -0.0093 0.124 Uiso 1 calc GR
C18 C 0.8486(2) 0.1616(3) 0.34237(13) 0.0449(7) Uani 1 d .
C19 C 0.8564(2) 0.0590(3) 0.38498(15) 0.0593(8) Uani 1 d .
H19 H 0.7999 0.0461 0.4061 0.071 Uiso 1 calc R
C20 C 0.9472(3) -0.0251(3) 0.39670(15) 0.0659(9) Uani 1 d .
H20 H 0.9506 -0.0929 0.4258 0.079 Uiso 1 calc R
C21 C 1.0326(2) -0.0102(3) 0.36607(16) 0.0598(9) Uani 1 d .
C22 C 1.0253(2) 0.0923(3) 0.32370(15) 0.0600(9) Uani 1 d .
H22 H 1.0824 0.1052 0.3030 0.072 Uiso 1 calc R
C23 C 0.9348(2) 0.1766(3) 0.31126(13) 0.0523(8) Uani 1 d .
H23 H 0.9316 0.2438 0.2819 0.063 Uiso 1 calc R
C24 C 1.1312(3) -0.1026(4) 0.3778(2) 0.0870(13) Uani 1 d .
H24A H 1.1323 -0.1597 0.3434 0.131 Uiso 1 calc GR
H24B H 1.1279 -0.1588 0.4122 0.131 Uiso 1 calc GR
H24C H 1.1960 -0.0479 0.3853 0.131 Uiso 1 calc GR
C25 C 0.6997(3) 0.0027(3) 0.24234(14) 0.0570(8) Uani 1 d .
H25A H 0.7747 -0.0225 0.2450 0.086 Uiso 1 calc GR
H25B H 0.6555 -0.0522 0.2123 0.086 Uiso 1 calc GR
H25C H 0.6780 -0.0122 0.2804 0.086 Uiso 1 calc GR
C26 C 0.7814(3) 0.3571(3) 0.43022(13) 0.0556(8) Uani 1 d .
C27 C 0.9049(3) 0.3754(4) 0.43672(15) 0.0622(9) Uani 1 d .
C28 C 1.0386(3) 0.5008(6) 0.3972(2) 0.1155(17) Uani 1 d .
H28A H 1.0595 0.5765 0.4245 0.139 Uiso 1 calc R
H28B H 1.0850 0.4235 0.4110 0.139 Uiso 1 calc R
C29 C 1.0522(5) 0.5374(7) 0.3398(2) 0.153(3) Uani 1 d .
H29A H 1.0395 0.4593 0.3138 0.230 Uiso 1 calc GR
H29B H 1.1251 0.5699 0.3410 0.230 Uiso 1 calc GR
H29C H 1.0016 0.6084 0.3249 0.230 Uiso 1 calc GR

loop_
_atom_site_aniso_label
_atom_site_aniso_U_11
_atom_site_aniso_U_22
_atom_site_aniso_U_33
_atom_site_aniso_U_23
_atom_site_aniso_U_13
_atom_site_aniso_U_12
F1 0.0681(11) 0.0745(13) 0.0670(12) 0.0124(10) 0.0335(9) 0.0169(10)
F2 0.0570(11) 0.0825(14) 0.0709(12) 0.0174(11) -0.0012(9) 0.0065(10)
F3 0.0836(13) 0.0959(15) 0.0605(12) -0.0223(11) 0.0134(10) 0.0215(11)
F4 0.1031(15) 0.1010(16) 0.0540(12) 0.0202(12) 0.0212(11) -0.0068(13)
O1 0.110(2) 0.0452(14) 0.098(2) 0.0005(14) 0.0453(16) 0.0116(13)
O2 0.0632(12) 0.0487(12) 0.0569(13) -0.0033(10) 0.0250(10) -0.0080(10)
O3 0.0812(15) 0.0437(12) 0.0596(14) 0.0030(11) 0.0242(11) -0.0107(11)
O4 0.0656(15) 0.0969(19) 0.0643(15) -0.0003(15) 0.0095(12) -0.0153(13)
O5 0.0818(17) 0.116(2) 0.0747(18) 0.0025(17) -0.0140(14) 0.0200(16)
N1 0.0492(13) 0.0345(13) 0.0499(14) -0.0012(12) 0.0100(11) -0.0008(11)
N2 0.0664(16) 0.0398(14) 0.0455(14) -0.0004(12) 0.0153(12) 0.0046(12)
C1 0.0432(15) 0.0426(17) 0.0478(17) -0.0010(14) 0.0111(13) -0.0085(13)
C2 0.0650(19) 0.0413(17) 0.057(2) -0.0070(15) 0.0147(15) -0.0100(15)
C3 0.078(2) 0.061(2) 0.0464(19) -0.0076(17) 0.0112(16) -0.0149(18)
C4 0.0648(19) 0.056(2) 0.0462(18) 0.0058(16) 0.0086(14) -0.0096(16)
C5 0.0436(15) 0.0466(17) 0.0434(16) 0.0046(14) 0.0097(12) -0.0066(13)
C6 0.0396(14) 0.0409(16) 0.0419(16) 0.0006(13) 0.0118(12) -0.0066(12)
C7 0.0411(14) 0.0376(15) 0.0434(15) 0.0000(13) 0.0115(12) -0.0016(12)
C8 0.0417(15) 0.0431(16) 0.0460(16) 0.0003(14) 0.0119(12) -0.0021(13)
C9 0.0424(15) 0.0401(16) 0.0463(16) 0.0044(13) 0.0108(12) 0.0010(13)
C10 0.0467(16) 0.0499(18) 0.0475(17) 0.0039(15) 0.0166(13) 0.0006(14)
C11 0.0518(17) 0.0521(18) 0.0493(17) 0.0029(15) 0.0190(14) 0.0084(14)
C12 0.0472(16) 0.0404(16) 0.0486(17) -0.0015(14) 0.0103(13) 0.0025(13)
C13 0.111(3) 0.0450(19) 0.063(2) -0.0107(17) 0.027(2) 0.0001(19)
C14 0.0484(17) 0.062(2) 0.0467(17) 0.0085(15) 0.0119(14) 0.0056(15)
C15 0.0604(19) 0.0471(19) 0.0492(18) 0.0030(15) 0.0146(14) 0.0077(15)
C16 0.087(2) 0.067(2) 0.080(3) -0.005(2) 0.036(2) -0.028(2)
C17 0.079(2) 0.102(3) 0.074(3) 0.002(2) 0.031(2) -0.019(2)
C18 0.0429(15) 0.0457(17) 0.0468(16) -0.0001(14) 0.0100(12) 0.0003(13)
C19 0.0511(18) 0.064(2) 0.065(2) 0.0117(18) 0.0175(15) 0.0074(16)
C20 0.063(2) 0.061(2) 0.073(2) 0.0180(18) 0.0100(17) 0.0137(17)
C21 0.0484(18) 0.0508(19) 0.078(2) -0.0074(18) 0.0059(16) 0.0068(15)
C22 0.0446(17) 0.066(2) 0.073(2) -0.0119(19) 0.0201(15) 0.0001(16)
C23 0.0539(17) 0.0526(18) 0.0525(18) 0.0011(15) 0.0150(14) -0.0003(15)
C24 0.058(2) 0.067(2) 0.134(4) -0.013(2) 0.010(2) 0.0144(19)
C25 0.070(2) 0.0373(17) 0.063(2) 0.0039(15) 0.0101(16) 0.0009(15)
C26 0.067(2) 0.061(2) 0.0424(17) 0.0035(16) 0.0176(14) 0.0069(16)
C27 0.068(2) 0.072(2) 0.0450(19) -0.0081(18) 0.0053(16) 0.0093(19)
C28 0.072(3) 0.172(5) 0.103(4) -0.014(4) 0.017(2) -0.036(3)
C29 0.156(5) 0.198(6) 0.123(5) -0.045(4) 0.073(4) -0.100(5)

loop_
_atom_type_symbol
_atom_type_description
_atom_type_scat_dispersion_real
_atom_type_scat_dispersion_imag
_atom_type_scat_source
C C 0.0033 0.0016 'International Tables Vol C Tables 4.2.6.8 and 6.1.1.4'
H H 0.0000 0.0000 'International Tables Vol C Tables 4.2.6.8 and 6.1.1.4'
F F 0.0171 0.0103 'International Tables Vol C Tables 4.2.6.8 and 6.1.1.4'
N N 0.0061 0.0033 'International Tables Vol C Tables 4.2.6.8 and 6.1.1.4'
O O 0.0106 0.0060 'International Tables Vol C Tables 4.2.6.8 and 6.1.1.4'

loop_
_geom_angle_atom_site_label_1
_geom_angle_atom_site_label_2
_geom_angle_atom_site_label_3
_geom_angle
C15 O2 C16 116.1(2)
C27 O4 C28 117.5(3)
C1 N1 C25 122.9(2)
C8 N1 C1 108.4(2)
C8 N1 C25 127.6(2)
C11 N2 C13 120.3(2)
C12 N2 C11 119.9(2)
C12 N2 C13 119.4(2)
N1 C1 C2 128.9(3)
N1 C1 C6 108.8(2)
C2 C1 C6 122.3(3)
C1 C2 H2 121.2
C3 C2 C1 117.5(3)
C3 C2 H2 121.2
C2 C3 H3 119.5
C2 C3 C4 121.0(3)
C4 C3 H3 119.5
C3 C4 H4 119.0
C5 C4 C3 122.1(3)
C5 C4 H4 119.0
C4 C5 C6 118.2(3)
C4 C5 C14 118.9(3)
C6 C5 C14 122.7(3)
C1 C6 C7 105.8(2)
C5 C6 C1 118.6(2)
C5 C6 C7 135.5(3)
C6 C7 C12 124.8(2)
C8 C7 C6 107.3(2)
C8 C7 C12 126.3(3)
N1 C8 C7 109.6(2)
N1 C8 C9 123.6(2)
C7 C8 C9 126.5(3)
C8 C9 C18 117.6(2)
C10 C9 C8 118.3(2)
C10 C9 C18 123.8(3)
C9 C10 C11 119.6(3)
C9 C10 C26 122.1(3)
C11 C10 C26 117.9(3)
N2 C11 C10 110.7(2)
N2 C11 H11A 109.5
N2 C11 H11B 109.5
C10 C11 H11A 109.5
C10 C11 H11B 109.5
H11A C11 H11B 108.1
O3 C12 N2 122.6(3)
O3 C12 C7 121.4(3)
N2 C12 C7 116.0(2)
N2 C13 H13A 109.5
N2 C13 H13B 109.5
N2 C13 H13C 109.5
H13A C13 H13B 109.5
H13A C13 H13C 109.5
H13B C13 H13C 109.5
F1 C14 F2 104.4(2)
F1 C14 C5 111.0(2)
F1 C14 C15 108.0(2)
F2 C14 C5 109.1(2)
F2 C14 C15 102.8(2)
C5 C14 C15 120.2(2)
O1 C15 O2 125.8(3)
O1 C15 C14 124.0(3)
O2 C15 C14 109.9(3)
O2 C16 H16A 110.1
O2 C16 H16B 110.1
O2 C16 C17 108.2(3)
H16A C16 H16B 108.4
C17 C16 H16A 110.1
C17 C16 H16B 110.1
C16 C17 H17A 109.5
C16 C17 H17B 109.5
C16 C17 H17C 109.5
H17A C17 H17B 109.5
H17A C17 H17C 109.5
H17B C17 H17C 109.5
C19 C18 C9 123.1(3)
C19 C18 C23 117.5(3)
C23 C18 C9 119.3(3)
C18 C19 H19 119.4
C18 C19 C20 121.1(3)
C20 C19 H19 119.4
C19 C20 H20 119.3
C21 C20 C19 121.4(3)
C21 C20 H20 119.3
C20 C21 C24 121.8(3)
C22 C21 C20 117.7(3)
C22 C21 C24 120.5(3)
C21 C22 H22 119.2
C21 C22 C23 121.6(3)
C23 C22 H22 119.2
C18 C23 H23 119.7
C22 C23 C18 120.6(3)
C22 C23 H23 119.7
C21 C24 H24A 109.5
C21 C24 H24B 109.5
C21 C24 H24C 109.5
H24A C24 H24B 109.5
H24A C24 H24C 109.5
H24B C24 H24C 109.5
N1 C25 H25A 109.5
N1 C25 H25B 109.5
N1 C25 H25C 109.5
H25A C25 H25B 109.5
H25A C25 H25C 109.5
H25B C25 H25C 109.5
F3 C26 C10 110.3(2)
F3 C26 C27 104.4(3)
F4 C26 F3 104.5(2)
F4 C26 C10 111.8(3)
F4 C26 C27 108.5(3)
C10 C26 C27 116.4(2)
O4 C27 C26 108.7(3)
O5 C27 O4 127.3(3)
O5 C27 C26 123.9(3)
O4 C28 H28A 109.7
O4 C28 H28B 109.7
H28A C28 H28B 108.2
C29 C28 O4 110.0(4)
C29 C28 H28A 109.7
C29 C28 H28B 109.7
C28 C29 H29A 109.5
C28 C29 H29B 109.5
C28 C29 H29C 109.5
H29A C29 H29B 109.5
H29A C29 H29C 109.5
H29B C29 H29C 109.5

loop_
_geom_bond_atom_site_label_1
_geom_bond_atom_site_label_2
_geom_bond_distance
F1 C14 1.363(3)
F2 C14 1.389(3)
F3 C26 1.372(3)
F4 C26 1.354(3)
O1 C15 1.195(3)
O2 C15 1.320(3)
O2 C16 1.459(4)
O3 C12 1.232(3)
O4 C27 1.305(4)
O4 C28 1.468(4)
O5 C27 1.193(4)
N1 C1 1.380(3)
N1 C8 1.378(3)
N1 C25 1.464(3)
N2 C11 1.461(3)
N2 C12 1.361(3)
N2 C13 1.461(4)
C1 C2 1.396(4)
C1 C6 1.412(4)
C2 H2 0.9300
C2 C3 1.379(4)
C3 H3 0.9300
C3 C4 1.391(4)
C4 H4 0.9300
C4 C5 1.381(4)
C5 C6 1.412(4)
C5 C14 1.498(4)
C6 C7 1.440(4)
C7 C8 1.378(4)
C7 C12 1.477(4)
C8 C9 1.479(4)
C9 C10 1.347(4)
C9 C18 1.494(4)
C10 C11 1.509(4)
C10 C26 1.514(4)
C11 H11A 0.9700
C11 H11B 0.9700
C13 H13A 0.9600
C13 H13B 0.9600
C13 H13C 0.9600
C14 C15 1.531(4)
C16 H16A 0.9700
C16 H16B 0.9700
C16 C17 1.470(5)
C17 H17A 0.9600
C17 H17B 0.9600
C17 H17C 0.9600
C18 C19 1.383(4)
C18 C23 1.396(4)
C19 H19 0.9300
C19 C20 1.388(4)
C20 H20 0.9300
C20 C21 1.380(4)
C21 C22 1.379(4)
C21 C24 1.512(4)
C22 H22 0.9300
C22 C23 1.387(4)
C23 H23 0.9300
C24 H24A 0.9600
C24 H24B 0.9600
C24 H24C 0.9600
C25 H25A 0.9600
C25 H25B 0.9600
C25 H25C 0.9600
C26 C27 1.535(4)
C28 H28A 0.9700
C28 H28B 0.9700
C28 C29 1.386(6)
C29 H29A 0.9600
C29 H29B 0.9600
C29 H29C 0.9600

loop_
_geom_torsion_atom_site_label_1
_geom_torsion_atom_site_label_2
_geom_torsion_atom_site_label_3
_geom_torsion_atom_site_label_4
_geom_torsion
F1 C14 C15 O1 -28.4(4)
F1 C14 C15 O2 158.1(2)
F2 C14 C15 O1 81.6(4)
F2 C14 C15 O2 -91.9(3)
F3 C26 C27 O4 -75.8(3)
F3 C26 C27 O5 100.9(4)
F4 C26 C27 O4 173.2(3)
F4 C26 C27 O5 -10.2(4)
N1 C1 C2 C3 -179.1(3)
N1 C1 C6 C5 -176.4(2)
N1 C1 C6 C7 1.0(3)
N1 C8 C9 C10 -151.1(3)
N1 C8 C9 C18 34.7(4)
C1 N1 C8 C7 -0.5(3)
C1 N1 C8 C9 -174.8(2)
C1 C2 C3 C4 -3.0(4)
C1 C6 C7 C8 -1.3(3)
C1 C6 C7 C12 165.4(2)
C2 C1 C6 C5 4.7(4)
C2 C1 C6 C7 -178.0(2)
C2 C3 C4 C5 1.9(5)
C3 C4 C5 C6 2.5(4)
C3 C4 C5 C14 -173.1(3)
C4 C5 C6 C1 -5.6(4)
C4 C5 C6 C7 178.0(3)
C4 C5 C14 F1 138.5(3)
C4 C5 C14 F2 24.0(3)
C4 C5 C14 C15 -94.2(3)
C5 C6 C7 C8 175.4(3)
C5 C6 C7 C12 -17.9(5)
C5 C14 C15 O1 -157.1(3)
C5 C14 C15 O2 29.5(4)
C6 C1 C2 C3 -0.3(4)
C6 C5 C14 F1 -36.8(4)
C6 C5 C14 F2 -151.3(2)
C6 C5 C14 C15 90.5(3)
C6 C7 C8 N1 1.1(3)
C6 C7 C8 C9 175.2(2)
C6 C7 C12 O3 -33.8(4)
C6 C7 C12 N2 147.1(3)
C7 C8 C9 C10 35.6(4)
C7 C8 C9 C18 -138.6(3)
C8 N1 C1 C2 178.5(3)
C8 N1 C1 C6 -0.4(3)
C8 C7 C12 O3 130.4(3)
C8 C7 C12 N2 -48.7(4)
C8 C9 C10 C11 2.2(4)
C8 C9 C10 C26 -170.5(3)
C8 C9 C18 C19 -123.6(3)
C8 C9 C18 C23 54.8(4)
C9 C10 C11 N2 -72.8(3)
C9 C10 C26 F3 165.2(3)
C9 C10 C26 F4 -78.9(3)
C9 C10 C26 C27 46.6(4)
C9 C18 C19 C20 179.0(3)
C9 C18 C23 C22 -179.4(3)
C10 C9 C18 C19 62.6(4)
C10 C9 C18 C23 -119.0(3)
C10 C26 C27 O4 46.0(4)
C10 C26 C27 O5 -137.3(3)
C11 N2 C12 O3 -177.2(3)
C11 N2 C12 C7 1.9(4)
C11 C10 C26 F3 -7.7(4)
C11 C10 C26 F4 108.2(3)
C11 C10 C26 C27 -126.3(3)
C12 N2 C11 C10 71.3(3)
C12 C7 C8 N1 -165.3(2)
C12 C7 C8 C9 8.8(4)
C13 N2 C11 C10 -101.6(3)
C13 N2 C12 O3 -4.2(4)
C13 N2 C12 C7 174.9(3)
C14 C5 C6 C1 169.8(2)
C14 C5 C6 C7 -6.6(5)
C15 O2 C16 C17 -166.1(3)
C16 O2 C15 O1 1.5(5)
C16 O2 C15 C14 174.8(3)
C18 C9 C10 C11 176.0(3)
C18 C9 C10 C26 3.3(4)
C18 C19 C20 C21 -0.4(5)
C19 C18 C23 C22 -0.9(4)
C19 C20 C21 C22 0.7(5)
C19 C20 C21 C24 -179.1(3)
C20 C21 C22 C23 -1.0(5)
C21 C22 C23 C18 1.2(5)
C23 C18 C19 C20 0.5(5)
C24 C21 C22 C23 178.7(3)
C25 N1 C1 C2 -12.9(4)
C25 N1 C1 C6 168.1(2)
C25 N1 C8 C7 -168.3(2)
C25 N1 C8 C9 17.4(4)
C26 C10 C11 N2 100.3(3)
C27 O4 C28 C29 150.9(5)
C28 O4 C27 O5 1.3(5)
C28 O4 C27 C26 177.8(3)
